data_4331305
loop_
_publ_author_name
'Maria Barsukova-Stuckart'
'Natalya V. Izarova'
'Ryan A. Barrett'
'Zhenxing Wang'
'Johan van Tol'
'Harold W. Kroto'
'Naresh S. Dalal'
'Pablo Jim\'enez-Lozano'
'Jorge J. Carb\'o'
'Josep M. Poblet'
'Marc S. von Gernler'
'Thomas Drewello'
'Pedro de Oliveira'
'Bineta Keita'
'Ulrich Kortz'

_publ_contact_author_address
;Jacobs University
School of Engineering and Science
P.O. Box 750 561
28725 Bremen
Germany
;
_publ_contact_author_email u.kortz@jacobs-university.de
_publ_contact_author_fax '+49-421-200 3229'
_publ_contact_author_name 'Ulrich Kortz'
_publ_contact_author_phone '+49-421-200 3235'
_publ_section_title
;
 Polyoxopalladates Encapsulating 8-Coordinated Metal Ions, [MO8PdII12L8]n-
 (M = Sc3+, Mn2+, Fe3+, Co2+, Ni2+, Cu2+, Zn2+, Lu3+; L = PhAsO32-,
 PhPO32-, SeO32-)
;
_journal_name_full 'Inorganic Chemistry'
_journal_page_first 13214
_journal_page_last 13228
_journal_paper_doi 10.1021/ic301537n
_journal_volume 51
_journal_year 2012
_chemical_formula_sum 'Fe H26 Na5 O45 Pd12 Se8'
_chemical_formula_weight 2825.49
_chemical_name_systematic
; 
 ? 
;
_space_group_IT_number 62
_symmetry_cell_setting orthorhombic
_symmetry_space_group_name_Hall '-P 2ac 2n'
_symmetry_space_group_name_H-M 'P n m a'
_atom_sites_solution_hydrogens none
_atom_sites_solution_primary direct
_atom_sites_solution_secondary difmap
_audit_creation_method SHELXL-97
_cell_angle_alpha 90.00
_cell_angle_beta 90.00
_cell_angle_gamma 90.00
_cell_formula_units_Z 4
_cell_length_a 19.0338(9)
_cell_length_b 12.9678(8)
_cell_length_c 18.5027(8)
_cell_measurement_reflns_used 1237
_cell_measurement_temperature 296(2)
_cell_measurement_theta_max 20.72
_cell_measurement_theta_min 3.39
_cell_volume 4567.0(4)
_computing_cell_refinement 'Bruker SAINT'
_computing_data_collection 'Bruker APEX2'
_computing_data_reduction 'Bruker SAINT'
_computing_molecular_graphics 'Bruker SHELXTL'
_computing_publication_material 'Bruker SHELXTL'
_computing_structure_refinement 'SHELXL-97 (Sheldrick, 2008)'
_computing_structure_solution 'SHELXS-97 (Sheldrick, 2008)'
_diffrn_ambient_temperature 296(2)
_diffrn_measured_fraction_theta_full 0.991
_diffrn_measured_fraction_theta_max 0.991
_diffrn_measurement_device_type 'Bruker APEX-II CCD'
_diffrn_measurement_method '\f and \w scans'
_diffrn_radiation_monochromator graphite
_diffrn_radiation_source 'fine-focus sealed tube'
_diffrn_radiation_type MoK\a
_diffrn_radiation_wavelength 0.71073
_diffrn_reflns_av_R_equivalents 0.1595
_diffrn_reflns_av_sigmaI/netI 0.1393
_diffrn_reflns_limit_h_max 20
_diffrn_reflns_limit_h_min -20
_diffrn_reflns_limit_k_max 10
_diffrn_reflns_limit_k_min -13
_diffrn_reflns_limit_l_max 19
_diffrn_reflns_limit_l_min -19
_diffrn_reflns_number 20809
_diffrn_reflns_theta_full 22.45
_diffrn_reflns_theta_max 22.45
_diffrn_reflns_theta_min 3.47
_exptl_absorpt_coefficient_mu 11.452
_exptl_absorpt_correction_T_max 0.7550
_exptl_absorpt_correction_T_min 0.5486
_exptl_absorpt_correction_type multi-scan
_exptl_absorpt_process_details SADABS
_exptl_crystal_colour red
_exptl_crystal_density_diffrn 4.109
_exptl_crystal_description plate
_exptl_crystal_F_000 5164
_exptl_crystal_size_max 0.19
_exptl_crystal_size_mid 0.04
_exptl_crystal_size_min 0.03
_refine_diff_density_max 1.255
_refine_diff_density_min -1.254
_refine_diff_density_rms 0.251
_refine_ls_extinction_method none
_refine_ls_goodness_of_fit_ref 0.827
_refine_ls_matrix_type full
_refine_ls_number_parameters 304
_refine_ls_number_reflns 3106
_refine_ls_number_restraints 0
_refine_ls_restrained_S_all 0.827
_refine_ls_R_factor_all 0.1063
_refine_ls_R_factor_gt 0.0439
_refine_ls_shift/su_max 0.000
_refine_ls_shift/su_mean 0.000
_refine_ls_structure_factor_coef Fsqd
_refine_ls_weighting_details 'calc w=1/[\s^2^(Fo^2^)+(0.0360P)^2^+0.0000P] where P=(Fo^2^+2Fc^2^)/3'
_refine_ls_weighting_scheme calc
_refine_ls_wR_factor_gt 0.0923
_refine_ls_wR_factor_ref 0.1053
_reflns_number_gt 1605
_reflns_number_total 3106
_reflns_threshold_expression >2sigma(I)
_cod_data_source_file ic301537n_si_001_11.cif
_cod_data_source_block FePd12Se8_Na-3b
_cod_original_formula_sum 'H26 Fe Na5 O45 Pd12 Se8'
_cod_database_code 4331305

loop_
_symmetry_equiv_pos_as_xyz
'x, y, z'
'-x+1/2, -y, z+1/2'
'-x, y+1/2, -z'
'x+1/2, -y+1/2, -z+1/2'
'-x, -y, -z'
'x-1/2, y, -z-1/2'
'x, -y-1/2, z'
'-x-1/2, y-1/2, z-1/2'

loop_
_atom_site_label
_atom_site_type_symbol
_atom_site_fract_x
_atom_site_fract_y
_atom_site_fract_z
_atom_site_U_iso_or_equiv
_atom_site_adp_type
_atom_site_occupancy
_atom_site_symmetry_multiplicity
_atom_site_calc_flag
_atom_site_refinement_flags
Fe1 Fe 0.2716(2) 0.2500 0.3928(2) 0.0193(10) Uani 1 2 d S
Pd1 Pd 0.36098(8) 0.12230(13) 0.51535(8) 0.0264(4) Uani 1 1 d .
Pd2 Pd 0.41352(7) 0.12119(13) 0.34968(8) 0.0243(4) Uani 1 1 d .
Pd3 Pd 0.21969(12) 0.2500 0.56093(12) 0.0312(7) Uani 1 2 d S
Pd4 Pd 0.26882(9) -0.00407(12) 0.39303(9) 0.0268(4) Uani 1 1 d .
Pd5 Pd 0.33023(11) 0.2500 0.22519(11) 0.0249(6) Uani 1 2 d S
Pd6 Pd 0.12826(8) 0.12511(13) 0.43673(8) 0.0284(5) Uani 1 1 d .
Pd7 Pd 0.18440(8) 0.12406(14) 0.26729(8) 0.0246(4) Uani 1 1 d .
Se1 Se 0.35871(18) 0.2500 0.66822(15) 0.0374(9) Uani 1 2 d S
Se2 Se 0.42266(11) -0.09193(16) 0.44641(12) 0.0305(6) Uani 1 1 d .
Se3 Se 0.50457(16) 0.2500 0.22859(16) 0.0312(8) Uani 1 2 d S
Se4 Se 0.04653(18) 0.2500 0.56618(17) 0.0440(10) Uani 1 2 d S
Se5 Se 0.11376(11) -0.08458(18) 0.33858(12) 0.0339(6) Uani 1 1 d .
Se6 Se 0.19510(17) 0.2500 0.11329(16) 0.0359(9) Uani 1 2 d S
O1S1 O 0.3872(7) 0.1477(11) 0.6197(6) 0.040(4) Uani 1 1 d .
O1S2 O 0.4144(7) -0.0129(11) 0.5187(6) 0.037(4) Uani 1 1 d .
O2S2 O 0.4568(7) -0.0171(11) 0.3779(6) 0.034(4) Uani 1 1 d .
O2S3 O 0.4969(6) 0.1435(11) 0.2831(6) 0.036(4) Uani 1 1 d .
O3S1 O 0.2721(10) 0.2500 0.6584(9) 0.045(6) Uani 1 2 d S
O3S4 O 0.1229(10) 0.2500 0.6109(9) 0.050(7) Uani 1 2 d S
O4S2 O 0.3390(6) -0.1152(10) 0.4203(7) 0.038(4) Uani 1 1 d .
O4S5 O 0.1954(6) -0.1136(10) 0.3682(7) 0.035(4) Uani 1 1 d .
O5S3 O 0.4282(9) 0.2500 0.1800(9) 0.034(5) Uani 1 2 d S
O5S6 O 0.2817(9) 0.2500 0.1265(9) 0.039(6) Uani 1 2 d S
O6S4 O 0.0497(6) 0.1486(11) 0.5095(7) 0.040(4) Uani 1 1 d .
O6S5 O 0.0811(7) -0.0063(11) 0.4033(6) 0.037(4) Uani 1 1 d .
O7S5 O 0.1254(7) -0.0079(11) 0.2671(6) 0.038(4) Uani 1 1 d .
O7S6 O 0.1665(7) 0.1484(12) 0.1598(6) 0.042(4) Uani 1 1 d .
O113 O 0.3057(8) 0.2500 0.5035(9) 0.022(5) Uani 1 2 d S
O124 O 0.3318(5) 0.1088(9) 0.4146(5) 0.016(3) Uani 1 1 d .
O225 O 0.3658(8) 0.2500 0.3205(9) 0.023(5) Uani 1 2 d S
O366 O 0.1813(9) 0.2500 0.4652(9) 0.027(5) Uani 1 2 d S
O467 O 0.2072(6) 0.1125(10) 0.3692(6) 0.024(3) Uani 1 1 d .
O577 O 0.2427(8) 0.2500 0.2774(9) 0.022(5) Uani 1 2 d S
Na1 Na 0.0732(4) 0.0232(6) 0.1499(4) 0.035(2) Uani 1 1 d .
Na2 Na 0.272(3) -0.2500 0.377(4) 0.102(17) Uani 0.50 2 d SP
Na2A Na 0.286(7) -0.2500 0.336(9) 0.40(13) Uani 0.50 2 d SP
O1W O 0.282(2) -0.017(3) 0.149(2) 0.054(13) Uiso 0.35 1 d P
O2W O 0.0000 0.0000 0.5000 0.055(13) Uiso 0.50 2 d SP
O3W O -0.080(3) 0.084(4) 0.412(2) 0.051(15) Uiso 0.30 1 d P
O4W O -0.053(2) -0.056(3) 0.2952(18) 0.041(11) Uiso 0.35 1 d P
O5W O -0.0426(18) 0.038(3) 0.4454(17) 0.068(10) Uiso 0.50 1 d P
O6W O 0.350(4) -0.202(6) 0.264(3) 0.09(3) Uiso 0.25 1 d P

loop_
_atom_site_aniso_label
_atom_site_aniso_U_11
_atom_site_aniso_U_22
_atom_site_aniso_U_33
_atom_site_aniso_U_23
_atom_site_aniso_U_13
_atom_site_aniso_U_12
Fe1 0.017(2) 0.017(2) 0.024(2) 0.000 -0.0010(19) 0.000
Pd1 0.0290(10) 0.0246(10) 0.0257(10) 0.0027(8) -0.0052(8) 0.0009(9)
Pd2 0.0192(9) 0.0240(10) 0.0298(10) -0.0016(9) 0.0002(8) 0.0020(8)
Pd3 0.0368(16) 0.0315(16) 0.0254(14) 0.000 0.0025(12) 0.000
Pd4 0.0231(9) 0.0194(10) 0.0380(10) -0.0003(9) -0.0058(8) -0.0010(9)
Pd5 0.0205(14) 0.0312(16) 0.0231(14) 0.000 0.0022(11) 0.000
Pd6 0.0261(10) 0.0296(11) 0.0295(10) 0.0000(9) 0.0035(8) -0.0052(9)
Pd7 0.0222(9) 0.0270(10) 0.0246(9) -0.0018(9) -0.0034(8) -0.0025(8)
Se1 0.053(2) 0.035(2) 0.0245(19) 0.000 -0.0105(17) 0.000
Se2 0.0279(13) 0.0229(13) 0.0407(14) 0.0034(11) -0.0058(11) 0.0042(10)
Se3 0.0238(19) 0.036(2) 0.0341(19) 0.000 0.0044(15) 0.000
Se4 0.041(2) 0.053(3) 0.039(2) 0.000 0.0181(19) 0.000
Se5 0.0272(14) 0.0303(15) 0.0443(15) -0.0036(12) -0.0045(11) -0.0086(11)
Se6 0.036(2) 0.044(2) 0.0270(19) 0.000 -0.0022(16) 0.000
O1S1 0.061(11) 0.034(11) 0.025(8) -0.004(7) -0.010(7) -0.005(8)
O1S2 0.041(9) 0.049(11) 0.023(8) 0.014(8) -0.005(7) 0.012(8)
O2S2 0.031(9) 0.045(10) 0.025(8) 0.004(7) -0.009(7) 0.007(8)
O2S3 0.025(8) 0.044(11) 0.041(9) -0.006(8) 0.006(7) 0.000(7)
O3S1 0.040(14) 0.065(17) 0.031(12) 0.000 -0.006(11) 0.000
O3S4 0.050(15) 0.075(19) 0.024(12) 0.000 0.022(11) 0.000
O4S2 0.023(8) 0.017(9) 0.075(10) -0.001(8) -0.019(7) -0.009(7)
O4S5 0.024(8) 0.022(9) 0.060(9) 0.003(8) -0.027(7) -0.007(7)
O5S3 0.014(11) 0.044(15) 0.045(13) 0.000 -0.018(9) 0.000
O5S6 0.011(11) 0.070(17) 0.035(13) 0.000 0.002(9) 0.000
O6S4 0.026(8) 0.050(11) 0.044(9) -0.015(8) 0.021(7) -0.014(7)
O6S5 0.025(9) 0.046(11) 0.039(9) -0.021(8) 0.007(7) -0.005(7)
O7S5 0.048(10) 0.041(11) 0.025(8) -0.011(7) -0.017(7) -0.009(8)
O7S6 0.035(9) 0.064(12) 0.028(8) 0.011(8) 0.005(7) -0.008(8)
O113 0.023(11) 0.012(11) 0.031(11) 0.000 -0.009(9) 0.000
O124 0.013(7) 0.016(8) 0.020(7) 0.007(6) -0.010(6) -0.007(6)
O225 0.011(10) 0.003(10) 0.053(13) 0.000 -0.019(9) 0.000
O366 0.029(12) 0.008(11) 0.045(12) 0.000 -0.003(10) 0.000
O467 0.016(7) 0.025(9) 0.032(8) 0.007(7) -0.010(6) 0.001(6)
O577 0.002(10) 0.023(12) 0.042(12) 0.000 -0.007(9) 0.000
Na1 0.031(5) 0.031(6) 0.043(5) -0.019(4) 0.002(4) 0.011(4)
Na2 0.08(3) -0.007(18) 0.23(4) 0.000 -0.14(3) 0.000
Na2A 0.26(13) 0.06(6) 0.9(3) 0.000 -0.37(19) 0.000

loop_
_atom_type_symbol
_atom_type_description
_atom_type_scat_dispersion_real
_atom_type_scat_dispersion_imag
_atom_type_scat_source
O O 0.0106 0.0060 'International Tables Vol C Tables 4.2.6.8 and 6.1.1.4'
H H 0.0000 0.0000 'International Tables Vol C Tables 4.2.6.8 and 6.1.1.4'
Na Na 0.0362 0.0249 'International Tables Vol C Tables 4.2.6.8 and 6.1.1.4'
Fe Fe 0.3463 0.8444 'International Tables Vol C Tables 4.2.6.8 and 6.1.1.4'
Se Se -0.0929 2.2259 'International Tables Vol C Tables 4.2.6.8 and 6.1.1.4'
Pd Pd -0.9988 1.0072 'International Tables Vol C Tables 4.2.6.8 and 6.1.1.4'

loop_
_geom_angle_atom_site_label_1
_geom_angle_atom_site_label_2
_geom_angle_atom_site_label_3
_geom_angle
_geom_angle_site_symmetry_1
_geom_angle_site_symmetry_3
O113 Fe1 O366 69.6(6) . .
O113 Fe1 O124 70.5(4) . 7_565
O366 Fe1 O124 107.3(4) . 7_565
O113 Fe1 O124 70.6(4) . .
O366 Fe1 O124 107.3(4) . .
O124 Fe1 O124 112.9(6) 7_565 .
O113 Fe1 O577 176.9(6) . .
O366 Fe1 O577 113.5(6) . .
O124 Fe1 O577 108.0(4) 7_565 .
O124 Fe1 O577 108.0(4) . .
O113 Fe1 O467 110.9(4) . 7_565
O366 Fe1 O467 71.5(4) . 7_565
O124 Fe1 O467 69.7(4) 7_565 7_565
O124 Fe1 O467 177.4(5) . 7_565
O577 Fe1 O467 70.7(4) . 7_565
O113 Fe1 O467 110.8(4) . .
O366 Fe1 O467 71.5(4) . .
O124 Fe1 O467 177.4(5) 7_565 .
O124 Fe1 O467 69.7(4) . .
O577 Fe1 O467 70.8(4) . .
O467 Fe1 O467 107.8(6) 7_565 .
O113 Fe1 O225 109.1(6) . .
O366 Fe1 O225 178.7(6) . .
O124 Fe1 O225 72.1(3) 7_565 .
O124 Fe1 O225 72.1(3) . .
O577 Fe1 O225 67.8(6) . .
O467 Fe1 O225 109.1(4) 7_565 .
O467 Fe1 O225 109.1(4) . .
O124 Pd1 O113 79.5(6) . .
O124 Pd1 O1S1 175.2(5) . .
O113 Pd1 O1S1 95.8(6) . .
O124 Pd1 O1S2 95.4(5) . .
O113 Pd1 O1S2 174.8(6) . .
O1S1 Pd1 O1S2 89.3(5) . .
O124 Pd1 Pd2 35.0(3) . .
O113 Pd1 Pd2 93.6(5) . .
O1S1 Pd1 Pd2 146.3(4) . .
O1S2 Pd1 Pd2 82.5(3) . .
O124 Pd1 Na1 139.6(4) . 2
O113 Pd1 Na1 138.7(5) . 2
O1S1 Pd1 Na1 45.0(4) . 2
O1S2 Pd1 Na1 46.1(4) . 2
Pd2 Pd1 Na1 125.81(14) . 2
O124 Pd2 O225 82.7(6) . .
O124 Pd2 O2S3 176.5(5) . .
O225 Pd2 O2S3 94.2(6) . .
O124 Pd2 O2S2 95.2(5) . .
O225 Pd2 O2S2 176.2(5) . .
O2S3 Pd2 O2S2 88.0(5) . .
O124 Pd2 Pd1 34.6(3) . .
O225 Pd2 Pd1 96.5(5) . .
O2S3 Pd2 Pd1 145.0(4) . .
O2S2 Pd2 Pd1 83.5(3) . .
O124 Pd2 Pd5 95.1(3) . .
O225 Pd2 Pd5 31.8(4) . .
O2S3 Pd2 Pd5 83.0(4) . .
O2S2 Pd2 Pd5 145.9(3) . .
Pd1 Pd2 Pd5 121.27(7) . .
O124 Pd2 Na1 134.0(3) . 6_656
O225 Pd2 Na1 138.6(5) . 6_656
O2S3 Pd2 Na1 48.3(4) . 6_656
O2S2 Pd2 Na1 44.6(4) . 6_656
Pd1 Pd2 Na1 106.59(14) . 6_656
Pd5 Pd2 Na1 130.44(14) . 6_656
O366 Pd3 O113 79.4(7) . .
O366 Pd3 O3S1 173.5(8) . .
O113 Pd3 O3S1 94.0(7) . .
O366 Pd3 O3S4 94.3(7) . .
O113 Pd3 O3S4 173.7(7) . .
O3S1 Pd3 O3S4 92.3(7) . .
O124 Pd4 O467 80.4(5) . .
O124 Pd4 O4S2 94.5(5) . .
O467 Pd4 O4S2 174.9(5) . .
O124 Pd4 O4S5 174.8(5) . .
O467 Pd4 O4S5 94.4(5) . .
O4S2 Pd4 O4S5 90.7(5) . .
O124 Pd4 Na2 139.5(11) . .
O467 Pd4 Na2 139.3(10) . .
O4S2 Pd4 Na2 45.7(10) . .
O4S5 Pd4 Na2 45.7(11) . .
O124 Pd4 Pd6 93.9(3) . .
O467 Pd4 Pd6 33.8(3) . .
O4S2 Pd4 Pd6 147.6(4) . .
O4S5 Pd4 Pd6 81.5(4) . .
Na2 Pd4 Pd6 123.5(13) . .
O124 Pd4 Na2A 136(2) . .
O467 Pd4 Na2A 135.5(16) . .
O4S2 Pd4 Na2A 49.0(16) . .
O4S5 Pd4 Na2A 49(2) . .
Na2 Pd4 Na2A 14(4) . .
Pd6 Pd4 Na2A 130(2) . .
O225 Pd5 O577 80.9(7) . .
O225 Pd5 O5S3 93.1(7) . .
O577 Pd5 O5S3 174.1(7) . .
O225 Pd5 O5S6 174.2(7) . .
O577 Pd5 O5S6 93.3(7) . .
O5S3 Pd5 O5S6 92.7(7) . .
O225 Pd5 Pd2 33.42(19) . .
O577 Pd5 Pd2 93.8(4) . .
O5S3 Pd5 Pd2 81.1(4) . .
O5S6 Pd5 Pd2 148.29(11) . .
O225 Pd5 Pd2 33.42(19) . 7_565
O577 Pd5 Pd2 93.8(4) . 7_565
O5S3 Pd5 Pd2 81.1(4) . 7_565
O5S6 Pd5 Pd2 148.29(11) . 7_565
Pd2 Pd5 Pd2 61.70(7) . 7_565
O467 Pd6 O366 81.2(6) . .
O467 Pd6 O6S5 94.3(5) . .
O366 Pd6 O6S5 175.4(6) . .
O467 Pd6 O6S4 175.6(5) . .
O366 Pd6 O6S4 94.4(6) . .
O6S5 Pd6 O6S4 90.2(5) . .
O467 Pd6 Pd6 94.8(4) . 7_565
O366 Pd6 Pd6 35.1(4) . 7_565
O6S5 Pd6 Pd6 147.4(4) . 7_565
O6S4 Pd6 Pd6 81.4(4) . 7_565
O467 Pd6 Pd4 33.9(4) . .
O366 Pd6 Pd4 93.9(4) . .
O6S5 Pd6 Pd4 81.7(4) . .
O6S4 Pd6 Pd4 147.6(4) . .
Pd6 Pd6 Pd4 120.94(4) 7_565 .
O467 Pd7 O577 81.2(6) . .
O467 Pd7 O7S6 174.5(6) . .
O577 Pd7 O7S6 93.3(6) . .
O467 Pd7 O7S5 93.4(5) . .
O577 Pd7 O7S5 174.6(6) . .
O7S6 Pd7 O7S5 92.1(5) . .
O467 Pd7 Na1 138.7(4) . .
O577 Pd7 Na1 138.3(5) . .
O7S6 Pd7 Na1 46.7(4) . .
O7S5 Pd7 Na1 46.9(4) . .
O3S1 Se1 O1S1 105.1(6) . 7_565
O3S1 Se1 O1S1 105.1(6) . .
O1S1 Se1 O1S1 103.3(9) 7_565 .
O1S2 Se2 O4S2 104.3(6) . .
O1S2 Se2 O2S2 105.9(6) . .
O4S2 Se2 O2S2 104.2(6) . .
O5S3 Se3 O2S3 103.7(5) . 7_565
O5S3 Se3 O2S3 103.7(5) . .
O2S3 Se3 O2S3 107.1(8) 7_565 .
O3S4 Se4 O6S4 106.1(6) . .
O3S4 Se4 O6S4 106.1(6) . 7_565
O6S4 Se4 O6S4 102.7(9) . 7_565
O7S5 Se5 O6S5 104.6(7) . .
O7S5 Se5 O4S5 105.5(7) . .
O6S5 Se5 O4S5 104.0(6) . .
O7S6 Se6 O7S6 104.6(10) . 7_565
O7S6 Se6 O5S6 104.3(6) . .
O7S6 Se6 O5S6 104.3(6) 7_565 .
Se1 O1S1 Pd1 123.8(7) . .
Se1 O1S1 Na1 134.4(7) . 2
Pd1 O1S1 Na1 98.6(6) . 2
Se2 O1S2 Pd1 123.1(6) . .
Se2 O1S2 Na1 138.0(7) . 2
Pd1 O1S2 Na1 97.2(5) . 2
Se2 O2S2 Pd2 122.0(7) . .
Se2 O2S2 Na1 130.3(6) . 6_656
Pd2 O2S2 Na1 97.5(6) . 6_656
Se3 O2S3 Pd2 122.5(7) . .
Se3 O2S3 Na1 139.0(7) . 6_656
Pd2 O2S3 Na1 93.7(5) . 6_656
Se1 O3S1 Pd3 125.2(10) . .
Se4 O3S4 Pd3 123.7(9) . .
Se2 O4S2 Pd4 124.4(7) . .
Se2 O4S2 Na2 138.9(14) . .
Pd4 O4S2 Na2 95.2(11) . .
Se2 O4S2 Na2A 132(3) . .
Pd4 O4S2 Na2A 94.1(17) . .
Na2 O4S2 Na2A 18(5) . .
Se5 O4S5 Pd4 123.1(7) . .
Se5 O4S5 Na2 141.2(12) . .
Pd4 O4S5 Na2 94.8(12) . .
Se5 O4S5 Na2A 135(2) . .
Pd4 O4S5 Na2A 94.3(18) . .
Na2 O4S5 Na2A 18(5) . .
Se3 O5S3 Pd5 124.1(9) . .
Se6 O5S6 Pd5 125.2(9) . .
Se4 O6S4 Pd6 123.8(7) . .
Se5 O6S5 Pd6 124.1(7) . .
Se5 O7S5 Pd7 124.7(6) . .
Se5 O7S5 Na1 139.0(7) . .
Pd7 O7S5 Na1 95.0(5) . .
Se6 O7S6 Pd7 124.9(8) . .
Se6 O7S6 Na1 137.1(7) . .
Pd7 O7S6 Na1 95.3(5) . .
Pd3 O113 Pd1 112.7(5) . .
Pd3 O113 Pd1 112.7(5) . 7_565
Pd1 O113 Pd1 114.1(8) . 7_565
Pd3 O113 Fe1 105.4(7) . .
Pd1 O113 Fe1 105.5(5) . .
Pd1 O113 Fe1 105.5(5) 7_565 .
Pd4 O124 Pd1 116.2(5) . .
Pd4 O124 Pd2 115.1(5) . .
Pd1 O124 Pd2 110.5(5) . .
Pd4 O124 Fe1 105.7(5) . .
Pd1 O124 Fe1 104.4(5) . .
Pd2 O124 Fe1 103.4(5) . .
Pd5 O225 Pd2 114.8(5) . .
Pd5 O225 Pd2 114.8(5) . 7_565
Pd2 O225 Pd2 115.4(7) . 7_565
Pd5 O225 Fe1 105.7(7) . .
Pd2 O225 Fe1 101.9(6) . .
Pd2 O225 Fe1 101.9(6) 7_565 .
Pd3 O366 Pd6 116.2(5) . 7_565
Pd3 O366 Pd6 116.2(5) . .
Pd6 O366 Pd6 109.8(8) 7_565 .
Pd3 O366 Fe1 105.5(8) . .
Pd6 O366 Fe1 103.8(6) 7_565 .
Pd6 O366 Fe1 103.8(6) . .
Pd7 O467 Pd6 116.2(5) . .
Pd7 O467 Pd4 114.3(6) . .
Pd6 O467 Pd4 112.3(6) . .
Pd7 O467 Fe1 104.7(6) . .
Pd6 O467 Fe1 103.5(6) . .
Pd4 O467 Fe1 104.2(5) . .
Pd5 O577 Pd7 115.9(5) . 7_565
Pd5 O577 Pd7 115.9(5) . .
Pd7 O577 Pd7 110.9(7) 7_565 .
Pd5 O577 Fe1 105.6(7) . .
Pd7 O577 Fe1 103.3(5) 7_565 .
Pd7 O577 Fe1 103.3(5) . .
O2S2 Na1 O1S1 92.3(5) 6_556 2_554
O2S2 Na1 O7S6 150.0(6) 6_556 .
O1S1 Na1 O7S6 114.0(5) 2_554 .
O2S2 Na1 O7S5 123.4(5) 6_556 .
O1S1 Na1 O7S5 85.7(5) 2_554 .
O7S6 Na1 O7S5 75.0(5) . .
O2S2 Na1 O1S2 82.0(5) 6_556 2_554
O1S1 Na1 O1S2 71.9(5) 2_554 2_554
O7S6 Na1 O1S2 92.4(5) . 2_554
O7S5 Na1 O1S2 147.4(5) . 2_554
O2S2 Na1 O2S3 72.1(5) 6_556 6_556
O1S1 Na1 O2S3 152.1(6) 2_554 6_556
O7S6 Na1 O2S3 88.3(5) . 6_556
O7S5 Na1 O2S3 84.1(5) . 6_556
O1S2 Na1 O2S3 126.2(5) 2_554 6_556
O2S2 Na1 Pd2 37.9(3) 6_556 6_556
O1S1 Na1 Pd2 130.2(4) 2_554 6_556
O7S6 Na1 Pd2 114.8(4) . 6_556
O7S5 Na1 Pd2 116.2(4) . 6_556
O1S2 Na1 Pd2 96.5(4) 2_554 6_556
O2S3 Na1 Pd2 37.9(3) 6_556 6_556
O2S2 Na1 Pd7 147.4(4) 6_556 .
O1S1 Na1 Pd7 108.4(4) 2_554 .
O7S6 Na1 Pd7 38.0(3) . .
O7S5 Na1 Pd7 38.1(3) . .
O1S2 Na1 Pd7 127.8(4) 2_554 .
O2S3 Na1 Pd7 78.3(3) 6_556 .
Pd2 Na1 Pd7 115.9(2) 6_556 .
O2S2 Na1 Pd1 93.7(4) 6_556 2_554
O1S1 Na1 Pd1 36.4(3) 2_554 2_554
O7S6 Na1 Pd1 99.2(4) . 2_554
O7S5 Na1 Pd1 114.6(4) . 2_554
O1S2 Na1 Pd1 36.7(3) 2_554 2_554
O2S3 Na1 Pd1 161.1(4) 6_556 2_554
Pd2 Na1 Pd1 124.2(2) 6_556 2_554
Pd7 Na1 Pd1 118.0(2) . 2_554
Na2A Na2 O4S5 98(6) . .
Na2A Na2 O4S5 98(6) . 7
O4S5 Na2 O4S5 100(2) . 7
Na2A Na2 O4S2 99(8) . .
O4S5 Na2 O4S2 78.0(6) . .
O4S5 Na2 O4S2 163(4) 7 .
Na2A Na2 O4S2 99(8) . 7
O4S5 Na2 O4S2 163(4) . 7
O4S5 Na2 O4S2 78.0(6) 7 7
O4S2 Na2 O4S2 98.7(19) . 7
Na2A Na2 O6W 22(8) . 7
O4S5 Na2 O6W 119(3) . 7
O4S5 Na2 O6W 97(2) 7 7
O4S2 Na2 O6W 98(3) . 7
O4S2 Na2 O6W 78(2) 7 7
Na2A Na2 O6W 22(8) . .
O4S5 Na2 O6W 97(2) . .
O4S5 Na2 O6W 119(3) 7 .
O4S2 Na2 O6W 78(2) . .
O4S2 Na2 O6W 98(3) 7 .
O6W Na2 O6W 27(4) 7 .
Na2A Na2 Pd4 95.4(14) . .
O4S5 Na2 Pd4 39.5(3) . .
O4S5 Na2 Pd4 139(2) 7 .
O4S2 Na2 Pd4 39.1(3) . .
O4S2 Na2 Pd4 137.3(18) 7 .
O6W Na2 Pd4 109(3) 7 .
O6W Na2 Pd4 81.3(19) . .
Na2A Na2 Pd4 95.4(14) . 7
O4S5 Na2 Pd4 139(2) . 7
O4S5 Na2 Pd4 39.5(3) 7 7
O4S2 Na2 Pd4 137.3(18) . 7
O4S2 Na2 Pd4 39.1(3) 7 7
O6W Na2 Pd4 81.3(19) 7 7
O6W Na2 Pd4 109(3) . 7
Pd4 Na2 Pd4 169(3) . 7
Na2 Na2A O6W 150(10) . 7
Na2 Na2A O6W 150(10) . .
O6W Na2A O6W 38(6) 7 .
Na2 Na2A O4S5 64(8) . .
O6W Na2A O4S5 146(7) 7 .
O6W Na2A O4S5 112(3) . .
Na2 Na2A O4S5 64(8) . 7
O6W Na2A O4S5 112(3) 7 7
O6W Na2A O4S5 146(7) . 7
O4S5 Na2A O4S5 88(5) . 7
Na2 Na2A O4S2 63(6) . .
O6W Na2A O4S2 113(6) 7 .
O6W Na2A O4S2 87(4) . .
O4S5 Na2A O4S2 69(2) . .
O4S5 Na2A O4S2 127(7) 7 .
Na2 Na2A O4S2 63(6) . 7
O6W Na2A O4S2 87(4) 7 7
O6W Na2A O4S2 113(6) . 7
O4S5 Na2A O4S2 127(7) . 7
O4S5 Na2A O4S2 69(2) 7 7
O4S2 Na2A O4S2 86(3) . 7
Na2 Na2A Pd4 71(3) . .
O6W Na2A Pd4 126(5) 7 .
O6W Na2A Pd4 88(2) . .
O4S5 Na2A Pd4 37.2(8) . .
O4S5 Na2A Pd4 121(6) 7 .
O4S2 Na2A Pd4 36.8(8) . .
O4S2 Na2A Pd4 119(4) 7 .
Na2 Na2A Pd4 71(3) . 7
O6W Na2A Pd4 88(2) 7 7
O6W Na2A Pd4 126(5) . 7
O4S5 Na2A Pd4 121(6) . 7
O4S5 Na2A Pd4 37.2(8) 7 7
O4S2 Na2A Pd4 119(4) . 7
O4S2 Na2A Pd4 36.8(8) 7 7
Pd4 Na2A Pd4 142(6) . 7
O5W O2W O5W 180.000(8) 5_556 .
O3W O5W O2W 166(4) . .
O6W O6W Na2A 71(3) 7 .
O6W O6W Na2 76.3(18) 7 .
Na2A O6W Na2 9(3) . .

loop_
_geom_bond_atom_site_label_1
_geom_bond_atom_site_label_2
_geom_bond_distance
_geom_bond_site_symmetry_2
Fe1 O113 2.149(16) .
Fe1 O366 2.180(17) .
Fe1 O124 2.197(11) 7_565
Fe1 O124 2.197(11) .
Fe1 O577 2.205(16) .
Fe1 O467 2.207(12) 7_565
Fe1 O467 2.207(13) .
Fe1 O225 2.236(17) .
Pd1 O124 1.953(10) .
Pd1 O113 1.974(9) .
Pd1 O1S1 2.021(12) .
Pd1 O1S2 2.028(14) .
Pd1 Pd2 3.224(2) .
Pd1 Na1 3.366(7) 2
Pd2 O124 1.973(11) .
Pd2 O225 1.976(8) .
Pd2 O2S3 2.029(12) .
Pd2 O2S2 2.041(13) .
Pd2 Pd5 3.257(2) .
Pd2 Na1 3.294(7) 6_656
Pd3 O366 1.916(17) .
Pd3 O113 1.953(16) .
Pd3 O3S1 2.060(17) .
Pd3 O3S4 2.061(18) .
Pd4 O124 1.933(11) .
Pd4 O467 1.964(12) .
Pd4 O4S2 2.028(13) .
Pd4 O4S5 2.045(12) .
Pd4 Na2 3.203(7) .
Pd4 Pd6 3.259(2) .
Pd4 Na2A 3.38(6) .
Pd5 O225 1.890(16) .
Pd5 O577 1.926(16) .
Pd5 O5S3 2.043(17) .
Pd5 O5S6 2.047(17) .
Pd5 Pd2 3.257(2) 7_565
Pd6 O467 1.961(11) .
Pd6 O366 1.980(10) .
Pd6 O6S5 2.023(13) .
Pd6 O6S4 2.035(12) .
Pd6 Pd6 3.239(3) 7_565
Pd7 O467 1.941(11) .
Pd7 O577 1.983(9) .
Pd7 O7S6 2.042(12) .
Pd7 O7S5 2.047(13) .
Pd7 Na1 3.303(8) .
Se1 O3S1 1.659(19) .
Se1 O1S1 1.690(13) 7_565
Se1 O1S1 1.691(13) .
Se2 O1S2 1.692(13) .
Se2 O4S2 1.691(12) .
Se2 O2S2 1.724(13) .
Se3 O5S3 1.709(16) .
Se3 O2S3 1.716(13) 7_565
Se3 O2S3 1.716(13) .
Se4 O3S4 1.67(2) .
Se4 O6S4 1.683(13) .
Se4 O6S4 1.683(13) 7_565
Se5 O7S5 1.669(13) .
Se5 O6S5 1.688(12) .
Se5 O4S5 1.690(12) .
Se6 O7S6 1.665(13) .
Se6 O7S6 1.665(13) 7_565
Se6 O5S6 1.667(16) .
O1S1 Na1 2.408(16) 2
O1S2 Na1 2.443(14) 2
O2S2 Na1 2.332(15) 6_656
O2S3 Na1 2.465(15) 6_656
O4S2 Na2 2.30(3) .
O4S2 Na2A 2.56(8) .
O4S5 Na2 2.30(4) .
O4S5 Na2A 2.54(11) .
O7S5 Na1 2.420(14) .
O7S6 Na1 2.414(16) .
O113 Pd1 1.974(9) 7_565
O225 Pd2 1.976(8) 7_565
O366 Pd6 1.980(10) 7_565
O577 Pd7 1.983(9) 7_565
Na1 O2S2 2.332(15) 6_556
Na1 O1S1 2.408(16) 2_554
Na1 O1S2 2.443(14) 2_554
Na1 O2S3 2.466(15) 6_556
Na1 Pd2 3.294(7) 6_556
Na1 Pd1 3.366(7) 2_554
Na2 Na2A 0.8(2) .
Na2 O4S5 2.30(4) 7
Na2 O4S2 2.30(3) 7
Na2 O6W 2.64(12) 7
Na2 O6W 2.64(12) .
Na2 Pd4 3.203(7) 7
Na2A O6W 1.91(15) 7
Na2A O6W 1.91(15) .
Na2A O4S5 2.54(11) 7
Na2A O4S2 2.56(8) 7
Na2A Pd4 3.38(6) 7
O2W O5W 1.39(3) 5_556
O2W O5W 1.39(3) .
O3W O5W 1.12(5) .
O6W O6W 1.25(16) 7
